data_1535352
loop_
_publ_author_name
'Tartarotti, P.'
'Caucia, F.'

_publ_section_title
;
 Coexisting cummingtonite - sodic amphibole pair in metaquartzites from
 the ophiolite's sedimentary cover (St. Marcel Valley, Italian Western
 Alps): A X-ray structure refinement and petrology study
;
_journal_name_full
;
Neues Jahrbuch fuer Mineralogie. Abhandlungen (Band-Nr) (1950-)
;
_journal_page_first 223
_journal_page_last 243
_journal_volume 165
_journal_year 1993
_chemical_formula_sum 'Fe3.58 H2 Mg3.36 Na0.06 O24 Si8'
_chemical_name_systematic '(Fe3.58 Mg3.36 Na.06) (Si8 O22 (O H)2)'
_space_group_IT_number 12
_symmetry_space_group_name_Hall '-C 2y'
_symmetry_space_group_name_H-M 'C 1 2/m 1'
_cell_angle_alpha 90
_cell_angle_beta 102.04
_cell_angle_gamma 90
_cell_formula_units_Z 2
_cell_length_a 9.519
_cell_length_b 18.192
_cell_length_c 5.316
_cell_volume 900.319
_citation_journal_id_ASTM NJMIAK
_cod_data_source_file Tartarotti_NJMIAK_1993_938.cif
_cod_data_source_block H2Fe3.58Mg3.36Na0.06O24Si8
_cod_original_cell_volume 900.3193
_cod_original_formula_sum 'H2 Fe3.58 Mg3.36 Na0.06 O24 Si8'
_cod_database_code 1535352

loop_
_symmetry_equiv_pos_as_xyz
x,y,z
-x,y,-z
-x,-y,-z
x,-y,z
x+1/2,y+1/2,z
-x+1/2,y+1/2,-z
-x+1/2,-y+1/2,-z
x+1/2,-y+1/2,z

loop_
_atom_site_label
_atom_site_type_symbol
_atom_site_fract_x
_atom_site_fract_y
_atom_site_fract_z
_atom_site_occupancy
_atom_site_U_iso_or_equiv
H1 H+1 0.2094 0 0.7416 1 0.0
Fe1 Fe+2 0 0.0872 0.5 0.44 0.0
O2 O-2 0.1241 0.1729 0.7194 1 0.0
Mg2 Mg+2 0 0.1778 0 0.77 0.0
O1 O-2 0.1141 0.0876 0.2083 1 0.0
O7 O-2 0.3414 0 0.2706 1 0.0
Mg3 Mg+2 0 0 0 0.6 0.0
Fe3 Fe+2 0 0 0 0.4 0.0
Mg1 Mg+2 0 0.0872 0.5 0.56 0.0
Si2 Si+4 0.298 0.1684 0.7803 1 0.0
O5 O-2 0.3508 0.1303 0.0623 1 0.0
Mg4 Mg+2 0 0.2587 0.5 0.05 0.0
O6 O-2 0.3494 0.1184 0.5568 1 0.0
O4 O-2 0.3813 0.2444 0.7693 1 0.0
Si1 Si+4 0.2873 0.084 0.2734 1 0.0
Na1 Na+1 0 0.2922 0.5 0.03 0.0
Fe4 Fe+2 0 0.2587 0.5 0.92 0.0
O3 O-2 0.1137 0 0.7074 1 0.0
Fe2 Fe+2 0 0.1778 0 0.23 0.0
